data_4074732
loop_
_publ_author_name
'Watson, William H.'
'Wu, Guanmin'
'Richmond, Michael G.'

_publ_section_title
;
 Diphosphine Isomerization and C&#x2212;H and P&#x2212;C Bond Cleavage
 Reactivity in the Triosmium Cluster Os3(CO)10(bpcd):&#x00A0; Kinetic and
 Isotope Data for Reversible Ortho Metalation and X-ray Structures of the
 Bridging and Chelating Isomers of Os3(CO)10(bpcd) and the
 Benzyne-Substituted Cluster
 HOs3(CO)8(\m3-C6H4)[\m2,\h1-PPhCC(PPh2)C(O)CH2C(O)]&#x2020;
;
_journal_issue 4
_journal_name_full Organometallics
_journal_page_first 930
_journal_paper_doi 10.1021/om050839t
_journal_volume 25
_journal_year 2006
_chemical_formula_sum 'C47 H22 O12 Os3 P2'
_chemical_formula_weight 1411.19
_chemical_name_systematic
; 
 ? 
;
_space_group_IT_number 14
_symmetry_cell_setting monoclinic
_symmetry_space_group_name_Hall '-P 2ybc'
_symmetry_space_group_name_H-M 'P 1 21/c 1'
_atom_sites_solution_hydrogens geom
_atom_sites_solution_primary direct
_atom_sites_solution_secondary difmap
_audit_creation_method SHELXL-97
_cell_angle_alpha 90.00
_cell_angle_beta 115.05(2)
_cell_angle_gamma 90.00
_cell_formula_units_Z 4
_cell_length_a 14.031(4)
_cell_length_b 30.894(10)
_cell_length_c 11.881(4)
_cell_measurement_reflns_used 966
_cell_measurement_temperature 213(2)
_cell_measurement_theta_max 28.57
_cell_measurement_theta_min 2.64
_cell_volume 4666(3)
_computing_cell_refinement 'Bruker SMART'
_computing_data_collection 'Bruker SMART'
_computing_data_reduction 'Bruker SAINT'
_computing_molecular_graphics 'Bruker SHELXTL'
_computing_publication_material 'Bruker SHELXTL'
_computing_structure_refinement 'SHELXL-97 (Sheldrick, 1997)'
_computing_structure_solution 'SHELXS-97 (Sheldrick, 1990)'
_diffrn_ambient_temperature 213(2)
_diffrn_measured_fraction_theta_full 0.994
_diffrn_measured_fraction_theta_max 0.994
_diffrn_measurement_device_type 'CCD area detector'
_diffrn_measurement_method 'phi and omega scans'
_diffrn_radiation_monochromator graphite
_diffrn_radiation_source 'fine-focus sealed tube'
_diffrn_radiation_type MoK\a
_diffrn_radiation_wavelength 0.71073
_diffrn_reflns_av_R_equivalents 0.0998
_diffrn_reflns_av_sigmaI/netI 0.1220
_diffrn_reflns_limit_h_max 17
_diffrn_reflns_limit_h_min -17
_diffrn_reflns_limit_k_max 39
_diffrn_reflns_limit_k_min -39
_diffrn_reflns_limit_l_max 15
_diffrn_reflns_limit_l_min -14
_diffrn_reflns_number 37461
_diffrn_reflns_theta_full 26.99
_diffrn_reflns_theta_max 26.99
_diffrn_reflns_theta_min 1.32
_exptl_absorpt_coefficient_mu 8.279
_exptl_absorpt_correction_T_max 0.4934
_exptl_absorpt_correction_T_min 0.9751
_exptl_absorpt_correction_type empirical
_exptl_crystal_colour Black
_exptl_crystal_density_diffrn 2.009
_exptl_crystal_density_meas 0
_exptl_crystal_density_method 'not measured'
_exptl_crystal_description Prismatic
_exptl_crystal_F_000 2632
_exptl_crystal_size_max 0.28
_exptl_crystal_size_mid 0.17
_exptl_crystal_size_min 0.10
_refine_diff_density_max 1.779
_refine_diff_density_min -0.891
_refine_diff_density_rms 0.194
_refine_ls_extinction_method none
_refine_ls_goodness_of_fit_ref 0.923
_refine_ls_hydrogen_treatment mixed
_refine_ls_matrix_type full
_refine_ls_number_parameters 537
_refine_ls_number_reflns 10128
_refine_ls_number_restraints 0
_refine_ls_restrained_S_all 0.923
_refine_ls_R_factor_all 0.1031
_refine_ls_R_factor_gt 0.0477
_refine_ls_shift/su_max 1.018
_refine_ls_shift/su_mean 0.058
_refine_ls_structure_factor_coef Fsqd
_refine_ls_weighting_details 'calc w=1/[\s^2^(Fo^2^)+(0.0249P)^2^+0.0000P] where P=(Fo^2^+2Fc^2^)/3'
_refine_ls_weighting_scheme calc
_refine_ls_wR_factor_gt 0.0782
_refine_ls_wR_factor_ref 0.0880
_reflns_number_gt 6275
_reflns_number_total 10128
_reflns_threshold_expression >2sigma(I)
_cod_data_source_file om050839tsi20050929_024150.cif
_cod_data_source_block w1087m
_cod_depositor_comments
;
The following automatic conversions were performed:

'_symmetry_cell_setting' value 'Monoclinic' changed to 'monoclinic'
according to /home/saulius/struct/CIF-dictionaries/cif_core.dic
dictionary named 'cif_core.dic' version 2.4.1 from
2010-06-29.

'_exptl_absorpt_correction_type' value 'Empirical'
changed to 'empirical' according to
/home/saulius/struct/CIF-dictionaries/cif_core.dic dictionary named
'cif_core.dic' version 2.4.1 from 2010-06-29.

Automatic conversion script
Id: cif_fix_values 1715 2011-07-08 13:25:40Z adriana 
;
_cod_original_cell_volume 4665(3)
_cod_original_sg_symbol_H-M P2(1)/c
_cod_database_code 4074732

loop_
_symmetry_equiv_pos_as_xyz
'x, y, z'
'-x, y+1/2, -z+1/2'
'-x, -y, -z'
'x, -y-1/2, z-1/2'

loop_
_atom_site_label
_atom_site_type_symbol
_atom_site_fract_x
_atom_site_fract_y
_atom_site_fract_z
_atom_site_U_iso_or_equiv
_atom_site_adp_type
_atom_site_occupancy
_atom_site_symmetry_multiplicity
_atom_site_calc_flag
_atom_site_refinement_flags
Os1 Os 0.35282(3) 0.349066(11) 0.58293(3) 0.02409(10) Uani 1 1 d .
Os2 Os 0.55687(3) 0.381555(12) 0.63069(3) 0.02664(10) Uani 1 1 d .
Os3 Os 0.46346(3) 0.316349(12) 0.44632(4) 0.03131(11) Uani 1 1 d .
P1 P 0.29273(19) 0.39769(7) 0.6869(2) 0.0240(6) Uani 1 1 d .
P2 P 0.58688(19) 0.41775(7) 0.8140(2) 0.0243(6) Uani 1 1 d .
O1 O 0.2288(6) 0.4916(2) 0.7525(6) 0.0402(18) Uani 1 1 d .
O2 O 0.5788(6) 0.5117(2) 0.9389(7) 0.055(2) Uani 1 1 d .
O3 O 0.1675(6) 0.2876(2) 0.4992(6) 0.050(2) Uani 1 1 d .
O4 O 0.2400(5) 0.3948(2) 0.3326(6) 0.0436(19) Uani 1 1 d .
O5 O 0.4778(5) 0.29852(19) 0.8242(6) 0.0345(17) Uani 1 1 d .
O6 O 0.4253(6) 0.4596(2) 0.4905(6) 0.0452(19) Uani 1 1 d .
O7 O 0.7343(7) 0.4100(3) 0.5692(8) 0.078(3) Uani 1 1 d .
O8 O 0.6776(6) 0.2998(2) 0.7627(7) 0.055(2) Uani 1 1 d .
O9 O 0.4484(6) 0.3975(2) 0.2889(6) 0.048(2) Uani 1 1 d .
O10 O 0.6582(7) 0.2839(3) 0.4202(8) 0.068(2) Uani 1 1 d .
O11 O 0.2873(6) 0.2693(2) 0.2351(7) 0.061(2) Uani 1 1 d .
O12 O 0.4742(6) 0.2387(2) 0.6147(7) 0.054(2) Uani 1 1 d .
C1 C 0.3160(9) 0.4882(3) 0.7624(9) 0.036(3) Uani 1 1 d .
C2 C 0.3716(7) 0.4468(3) 0.7549(8) 0.021(2) Uani 1 1 d .
C3 C 0.4771(7) 0.4537(3) 0.8044(7) 0.023(2) Uani 1 1 d .
C4 C 0.4983(9) 0.4991(3) 0.8551(10) 0.036(3) Uani 1 1 d .
C5 C 0.3985(8) 0.5243(3) 0.7945(10) 0.040(3) Uani 1 1 d .
H5A H 0.3943 0.5393 0.7197 0.048 Uiso 1 1 calc R
H5B H 0.3911 0.5455 0.8517 0.048 Uiso 1 1 calc R
C6 C 0.1671(7) 0.4196(3) 0.5812(8) 0.029(2) Uani 1 1 d .
C7 C 0.0764(9) 0.4017(3) 0.5754(10) 0.050(3) Uani 1 1 d .
H7 H 0.0798 0.3799 0.6323 0.060 Uiso 1 1 calc R
C8 C -0.0214(10) 0.4151(5) 0.4867(14) 0.081(4) Uani 1 1 d .
H8 H -0.0839 0.4029 0.4831 0.098 Uiso 1 1 calc R
C9 C -0.0236(12) 0.4466(5) 0.4051(13) 0.085(5) Uani 1 1 d .
H9 H -0.0892 0.4557 0.3443 0.102 Uiso 1 1 calc R
C10 C 0.0648(11) 0.4656(4) 0.4078(11) 0.062(4) Uani 1 1 d .
H10 H 0.0609 0.4872 0.3505 0.075 Uiso 1 1 calc R
C11 C 0.1612(9) 0.4518(3) 0.4980(9) 0.046(3) Uani 1 1 d .
H11 H 0.2235 0.4646 0.5024 0.055 Uiso 1 1 calc R
C12 C 0.2683(7) 0.3767(3) 0.8158(8) 0.025(2) Uani 1 1 d .
C13 C 0.2455(8) 0.3327(3) 0.8200(10) 0.044(3) Uani 1 1 d .
H13 H 0.2460 0.3140 0.7578 0.053 Uiso 1 1 calc R
C14 C 0.2222(9) 0.3161(4) 0.9146(11) 0.053(3) Uani 1 1 d .
H14 H 0.2061 0.2866 0.9156 0.064 Uiso 1 1 calc R
C15 C 0.2230(9) 0.3431(4) 1.0056(10) 0.054(3) Uani 1 1 d .
H15 H 0.2075 0.3321 1.0698 0.065 Uiso 1 1 calc R
C16 C 0.2462(8) 0.3866(3) 1.0047(9) 0.043(3) Uani 1 1 d .
H16 H 0.2468 0.4049 1.0682 0.052 Uiso 1 1 calc R
C17 C 0.2683(8) 0.4030(3) 0.9111(9) 0.039(3) Uani 1 1 d .
H17 H 0.2837 0.4326 0.9112 0.047 Uiso 1 1 calc R
C18 C 0.6973(7) 0.4551(3) 0.8653(8) 0.022(2) Uani 1 1 d .
C19 C 0.7106(8) 0.4814(3) 0.7769(9) 0.033(2) Uani 1 1 d .
H19 H 0.6625 0.4791 0.6931 0.039 Uiso 1 1 calc R
C20 C 0.7911(8) 0.5102(3) 0.8090(11) 0.043(3) Uani 1 1 d .
H20 H 0.7983 0.5278 0.7485 0.052 Uiso 1 1 calc R
C21 C 0.8618(8) 0.5131(3) 0.9318(12) 0.048(3) Uani 1 1 d .
H21 H 0.9175 0.5330 0.9548 0.058 Uiso 1 1 calc R
C22 C 0.8527(8) 0.4875(3) 1.0214(10) 0.045(3) Uani 1 1 d .
H22 H 0.9022 0.4896 1.1047 0.054 Uiso 1 1 calc R
C23 C 0.7702(8) 0.4589(3) 0.9876(9) 0.038(3) Uani 1 1 d .
H23 H 0.7633 0.4415 1.0487 0.045 Uiso 1 1 calc R
C24 C 0.6132(7) 0.3841(3) 0.9486(8) 0.027(2) Uani 1 1 d .
C25 C 0.7017(7) 0.3594(3) 0.9928(9) 0.038(3) Uani 1 1 d .
H25 H 0.7478 0.3615 0.9543 0.045 Uiso 1 1 calc R
C26 C 0.7267(8) 0.3314(3) 1.0913(9) 0.044(3) Uani 1 1 d .
H26 H 0.7888 0.3149 1.1204 0.053 Uiso 1 1 calc R
C27 C 0.6574(10) 0.3283(3) 1.1464(10) 0.051(3) Uani 1 1 d .
H27 H 0.6706 0.3083 1.2110 0.061 Uiso 1 1 calc R
C28 C 0.5711(9) 0.3537(3) 1.1083(9) 0.043(3) Uani 1 1 d .
H28 H 0.5271 0.3526 1.1498 0.051 Uiso 1 1 calc R
C29 C 0.5474(7) 0.3812(3) 1.0088(8) 0.027(2) Uani 1 1 d .
H29 H 0.4860 0.3981 0.9813 0.032 Uiso 1 1 calc R
C30 C 0.2379(8) 0.3108(3) 0.5318(8) 0.033(2) Uani 1 1 d .
C31 C 0.2859(8) 0.3791(3) 0.4266(9) 0.031(2) Uani 1 1 d .
C32 C 0.4338(7) 0.3176(3) 0.7351(9) 0.029(2) Uani 1 1 d .
C33 C 0.4698(7) 0.4294(3) 0.5395(8) 0.030(2) Uani 1 1 d .
C34 C 0.6690(9) 0.3985(3) 0.5979(10) 0.047(3) Uani 1 1 d .
C35 C 0.6299(7) 0.3298(3) 0.7112(9) 0.031(2) Uani 1 1 d .
C36 C 0.4546(9) 0.3688(3) 0.3497(9) 0.041(3) Uani 1 1 d .
C37 C 0.5826(9) 0.2974(3) 0.4266(9) 0.043(3) Uani 1 1 d .
C38 C 0.3529(9) 0.2863(3) 0.3135(10) 0.041(3) Uani 1 1 d .
C39 C 0.4718(9) 0.2684(3) 0.5576(10) 0.045(3) Uani 1 1 d .
C40 C 0.9566(16) 0.3467(7) -0.045(2) 0.145(7) Uiso 1 1 d .
C41 C 0.9920(14) 0.3669(5) 0.0814(17) 0.107(5) Uiso 1 1 d .
C42 C 1.0132(15) 0.3357(6) 0.1718(17) 0.128(6) Uiso 1 1 d .
C43 C 1.0057(18) 0.2845(8) 0.170(2) 0.177(9) Uiso 1 1 d .
C44 C 0.9686(17) 0.2845(7) 0.049(2) 0.148(7) Uiso 1 1 d .
C45 C 0.9441(13) 0.2998(6) -0.0589(17) 0.114(6) Uiso 1 1 d .
C46 C 0.948(2) 0.2299(11) 0.046(3) 0.279(15) Uiso 1 1 d .
C47 C 0.9396(18) 0.3746(8) -0.136(2) 0.182(10) Uiso 1 1 d .

loop_
_atom_site_aniso_label
_atom_site_aniso_U_11
_atom_site_aniso_U_22
_atom_site_aniso_U_33
_atom_site_aniso_U_23
_atom_site_aniso_U_13
_atom_site_aniso_U_12
Os1 0.0266(2) 0.01964(19) 0.0248(2) -0.00096(16) 0.00971(18) 0.00142(17)
Os2 0.0283(2) 0.0278(2) 0.0249(2) -0.00225(17) 0.01234(18) -0.00082(18)
Os3 0.0401(3) 0.0277(2) 0.0291(2) -0.00547(18) 0.0175(2) 0.0005(2)
P1 0.0244(15) 0.0206(13) 0.0262(14) -0.0009(10) 0.0099(12) 0.0026(11)
P2 0.0236(15) 0.0239(13) 0.0258(14) 0.0001(11) 0.0109(12) -0.0008(11)
O1 0.035(5) 0.037(4) 0.040(4) -0.004(3) 0.008(4) 0.014(4)
O2 0.043(5) 0.044(5) 0.076(6) -0.032(4) 0.023(5) -0.011(4)
O3 0.043(5) 0.049(5) 0.047(5) -0.007(4) 0.009(4) -0.017(4)
O4 0.041(5) 0.048(5) 0.038(4) 0.006(4) 0.014(4) 0.012(4)
O5 0.039(5) 0.029(4) 0.031(4) 0.010(3) 0.011(4) 0.003(3)
O6 0.052(5) 0.030(4) 0.038(4) 0.011(3) 0.003(4) -0.001(4)
O7 0.083(7) 0.089(7) 0.092(7) -0.015(5) 0.065(6) -0.016(6)
O8 0.048(5) 0.046(5) 0.060(5) -0.003(4) 0.013(4) 0.009(4)
O9 0.083(6) 0.033(4) 0.039(5) 0.004(3) 0.038(5) -0.002(4)
O10 0.063(6) 0.077(6) 0.078(6) 0.008(5) 0.042(6) 0.016(5)
O11 0.062(6) 0.043(5) 0.054(5) -0.002(4) 0.001(5) -0.005(4)
O12 0.081(6) 0.031(4) 0.057(5) 0.008(4) 0.036(5) 0.014(4)
C1 0.045(7) 0.023(5) 0.032(6) -0.001(4) 0.010(6) 0.011(5)
C2 0.024(6) 0.019(5) 0.023(5) 0.005(4) 0.011(4) 0.007(4)
C3 0.028(6) 0.025(5) 0.014(5) 0.005(4) 0.006(4) 0.012(4)
C4 0.044(7) 0.021(5) 0.048(7) -0.017(5) 0.024(6) -0.008(5)
C5 0.048(7) 0.020(5) 0.056(7) -0.003(5) 0.026(6) 0.004(5)
C6 0.021(6) 0.035(6) 0.023(5) -0.006(4) 0.000(5) 0.012(5)
C7 0.035(7) 0.045(7) 0.055(8) 0.009(6) 0.005(6) 0.012(6)
C8 0.039(9) 0.093(11) 0.098(12) 0.006(10) 0.016(9) 0.008(8)
C9 0.065(11) 0.116(14) 0.054(9) -0.009(9) 0.004(9) 0.047(10)
C10 0.068(10) 0.068(9) 0.043(8) -0.001(6) 0.015(8) 0.029(8)
C11 0.054(8) 0.043(6) 0.038(6) 0.003(5) 0.017(6) 0.026(6)
C12 0.031(6) 0.018(5) 0.032(5) 0.005(4) 0.019(5) 0.011(4)
C13 0.059(8) 0.030(6) 0.054(7) 0.004(5) 0.033(7) 0.004(5)
C14 0.058(8) 0.044(7) 0.076(9) 0.007(7) 0.045(8) 0.001(6)
C15 0.052(8) 0.066(8) 0.057(8) 0.028(7) 0.036(7) 0.019(7)
C16 0.063(8) 0.037(6) 0.034(6) 0.004(5) 0.024(6) 0.009(6)
C17 0.047(7) 0.033(6) 0.044(6) -0.005(5) 0.026(6) -0.006(5)
C18 0.025(6) 0.019(5) 0.027(5) 0.002(4) 0.016(5) 0.004(4)
C19 0.033(6) 0.021(5) 0.046(6) 0.004(5) 0.018(5) 0.004(5)
C20 0.045(8) 0.038(6) 0.059(8) 0.006(6) 0.034(7) -0.006(6)
C21 0.034(7) 0.035(6) 0.085(9) -0.014(6) 0.034(7) -0.012(5)
C22 0.035(7) 0.050(7) 0.049(7) -0.004(6) 0.016(6) -0.008(6)
C23 0.034(7) 0.045(6) 0.031(6) 0.001(5) 0.010(5) -0.004(5)
C24 0.033(6) 0.021(5) 0.017(5) -0.003(4) 0.000(5) -0.008(5)
C25 0.022(6) 0.067(7) 0.027(6) 0.009(5) 0.013(5) 0.002(5)
C26 0.035(7) 0.055(7) 0.040(7) 0.020(6) 0.013(6) 0.011(6)
C27 0.065(9) 0.050(7) 0.045(7) 0.007(6) 0.031(7) -0.007(7)
C28 0.058(8) 0.043(7) 0.040(7) -0.004(5) 0.033(6) -0.004(6)
C29 0.029(6) 0.023(5) 0.029(5) -0.001(4) 0.012(5) -0.003(5)
C30 0.037(7) 0.033(6) 0.024(5) 0.010(5) 0.009(5) 0.011(5)
C31 0.031(6) 0.031(5) 0.033(6) 0.004(5) 0.014(5) 0.000(5)
C32 0.024(6) 0.025(5) 0.041(6) -0.010(5) 0.016(5) -0.006(5)
C33 0.027(6) 0.033(6) 0.024(5) -0.005(4) 0.003(5) -0.010(5)
C34 0.041(8) 0.047(7) 0.049(7) -0.014(6) 0.018(6) -0.006(6)
C35 0.023(6) 0.027(5) 0.046(7) 0.000(5) 0.017(5) 0.004(5)
C36 0.065(9) 0.037(6) 0.042(7) -0.016(5) 0.042(7) -0.001(6)
C37 0.051(8) 0.048(7) 0.025(6) 0.005(5) 0.013(6) -0.006(6)
C38 0.041(8) 0.031(6) 0.044(7) 0.010(5) 0.013(6) 0.013(5)
C39 0.068(9) 0.025(6) 0.059(8) -0.013(5) 0.044(7) -0.001(6)

loop_
_atom_type_symbol
_atom_type_description
_atom_type_scat_dispersion_real
_atom_type_scat_dispersion_imag
_atom_type_scat_source
C C 0.0033 0.0016 'International Tables Vol C Tables 4.2.6.8 and 6.1.1.4'
H H 0.0000 0.0000 'International Tables Vol C Tables 4.2.6.8 and 6.1.1.4'
O O 0.0106 0.0060 'International Tables Vol C Tables 4.2.6.8 and 6.1.1.4'
P P 0.1023 0.0942 'International Tables Vol C Tables 4.2.6.8 and 6.1.1.4'
Os Os -1.2165 7.6030 'International Tables Vol C Tables 4.2.6.8 and 6.1.1.4'

loop_
_geom_angle_atom_site_label_1
_geom_angle_atom_site_label_2
_geom_angle_atom_site_label_3
_geom_angle
C30 Os1 C31 89.4(4)
C30 Os1 C32 94.0(4)
C31 Os1 C32 173.3(4)
C30 Os1 P1 97.1(3)
C31 Os1 P1 93.6(3)
C32 Os1 P1 91.7(3)
C30 Os1 Os2 159.3(3)
C31 Os1 Os2 93.5(3)
C32 Os1 Os2 81.3(3)
P1 Os1 Os2 103.09(6)
C30 Os1 Os3 101.0(3)
C31 Os1 Os3 77.5(3)
C32 Os1 Os3 96.1(3)
P1 Os1 Os3 159.62(6)
Os2 Os1 Os3 59.87(2)
C34 Os2 C35 91.1(4)
C34 Os2 C33 93.3(4)
C35 Os2 C33 173.4(4)
C34 Os2 P2 103.2(3)
C35 Os2 P2 95.0(3)
C33 Os2 P2 88.8(3)
C34 Os2 Os3 101.2(3)
C35 Os2 Os3 76.7(3)
C33 Os2 Os3 97.7(3)
P2 Os2 Os3 154.38(6)
C34 Os2 Os1 158.2(3)
C35 Os2 Os1 94.9(3)
C33 Os2 Os1 79.3(3)
P2 Os2 Os1 97.13(6)
Os3 Os2 Os1 60.211(15)
C37 Os3 C38 101.5(4)
C37 Os3 C39 92.7(4)
C38 Os3 C39 89.2(4)
C37 Os3 C36 91.4(4)
C38 Os3 C36 95.1(4)
C39 Os3 C36 173.4(4)
C37 Os3 Os2 99.9(3)
C38 Os3 Os2 157.1(3)
C39 Os3 Os2 98.0(3)
C36 Os3 Os2 76.2(3)
C37 Os3 Os1 154.9(3)
C38 Os3 Os1 101.1(3)
C39 Os3 Os1 77.0(3)
C36 Os3 Os1 97.2(3)
Os2 Os3 Os1 59.92(2)
C6 P1 C12 104.0(4)
C6 P1 C2 102.9(4)
C12 P1 C2 102.4(4)
C6 P1 Os1 109.9(3)
C12 P1 Os1 117.2(3)
C2 P1 Os1 118.6(3)
C24 P2 C18 104.0(4)
C24 P2 C3 104.5(4)
C18 P2 C3 102.0(4)
C24 P2 Os2 116.2(3)
C18 P2 Os2 114.3(3)
C3 P2 Os2 114.4(3)
O1 C1 C2 127.1(9)
O1 C1 C5 126.9(9)
C2 C1 C5 106.0(8)
C3 C2 C1 109.5(8)
C3 C2 P1 131.3(7)
C1 C2 P1 119.3(7)
C2 C3 C4 108.3(8)
C2 C3 P2 130.8(7)
C4 C3 P2 120.9(7)
O2 C4 C5 125.9(8)
O2 C4 C3 125.8(9)
C5 C4 C3 107.9(8)
C4 C5 C1 101.2(7)
C7 C6 C11 119.0(10)
C7 C6 P1 119.9(8)
C11 C6 P1 120.8(8)
C6 C7 C8 121.1(11)
C9 C8 C7 117.9(13)
C8 C9 C10 123.0(14)
C9 C10 C11 117.8(13)
C6 C11 C10 121.1(11)
C17 C12 C13 117.2(8)
C17 C12 P1 122.6(7)
C13 C12 P1 120.1(7)
C14 C13 C12 121.4(9)
C15 C14 C13 119.2(10)
C14 C15 C16 120.8(10)
C17 C16 C15 120.0(10)
C16 C17 C12 121.4(9)
C23 C18 C19 117.6(9)
C23 C18 P2 123.6(7)
C19 C18 P2 118.8(7)
C20 C19 C18 121.9(10)
C19 C20 C21 118.7(10)
C22 C21 C20 121.5(10)
C21 C22 C23 119.1(10)
C22 C23 C18 121.2(9)
C25 C24 C29 117.4(8)
C25 C24 P2 118.4(7)
C29 C24 P2 124.2(7)
C24 C25 C26 123.0(9)
C25 C26 C27 117.9(10)
C28 C27 C26 120.7(10)
C27 C28 C29 120.2(10)
C28 C29 C24 120.7(9)
O3 C30 Os1 179.2(9)
O4 C31 Os1 174.8(9)
O5 C32 Os1 177.4(8)
O6 C33 Os2 174.5(8)
O7 C34 Os2 175.3(11)
O8 C35 Os2 177.0(9)
O9 C36 Os3 176.4(8)
O10 C37 Os3 176.0(9)
O11 C38 Os3 179.0(10)
O12 C39 Os3 175.0(9)
C47 C40 C45 126(2)
C47 C40 C41 114(2)
C45 C40 C41 119.7(19)
C42 C41 C40 111.0(17)
C41 C42 C43 134.0(19)
C41 C42 C44 95.0(14)
C43 C42 C44 39.1(10)
C44 C43 C42 91(2)
C45 C44 C43 157(3)
C45 C44 C46 112(2)
C43 C44 C46 91(2)
C45 C44 C42 107.3(17)
C43 C44 C42 50.3(14)
C46 C44 C42 141(2)
C44 C45 C40 106.8(19)

loop_
_geom_bond_atom_site_label_1
_geom_bond_atom_site_label_2
_geom_bond_distance
Os1 C30 1.881(11)
Os1 C31 1.927(10)
Os1 C32 1.940(10)
Os1 P1 2.318(2)
Os1 Os2 2.8549(10)
Os1 Os3 2.8633(8)
Os2 C34 1.850(12)
Os2 C35 1.922(10)
Os2 C33 1.931(10)
Os2 P2 2.322(2)
Os2 Os3 2.8535(8)
Os3 C37 1.877(12)
Os3 C38 1.919(12)
Os3 C39 1.955(11)
Os3 C36 1.959(11)
P1 C6 1.808(9)
P1 C12 1.825(8)
P1 C2 1.849(9)
P2 C24 1.809(9)
P2 C18 1.817(9)
P2 C3 1.863(9)
O1 C1 1.183(11)
O2 C4 1.211(11)
O3 C30 1.146(11)
O4 C31 1.135(10)
O5 C32 1.139(10)
O6 C33 1.137(10)
O7 C34 1.159(11)
O8 C35 1.155(10)
O9 C36 1.124(10)
O10 C37 1.171(12)
O11 C38 1.126(11)
O12 C39 1.134(10)
C1 C2 1.521(12)
C1 C5 1.536(13)
C2 C3 1.359(11)
C3 C4 1.507(12)
C4 C5 1.493(13)
C6 C7 1.362(13)
C6 C11 1.380(12)
C7 C8 1.393(15)
C8 C9 1.365(18)
C9 C10 1.360(17)
C10 C11 1.390(14)
C12 C17 1.394(11)
C12 C13 1.401(12)
C13 C14 1.395(13)
C14 C15 1.363(14)
C15 C16 1.382(13)
C16 C17 1.372(12)
C18 C23 1.383(12)
C18 C19 1.403(11)
C19 C20 1.358(12)
C20 C21 1.376(14)
C21 C22 1.374(13)
C22 C23 1.375(13)
C24 C25 1.360(12)
C24 C29 1.390(12)
C25 C26 1.375(12)
C26 C27 1.386(13)
C27 C28 1.348(14)
C28 C29 1.377(12)
C40 C47 1.32(3)
C40 C45 1.46(2)
C40 C41 1.51(2)
C41 C42 1.38(2)
C42 C43 1.59(2)
C42 C44 2.06(3)
C43 C44 1.30(3)
C44 C45 1.27(2)
C44 C46 1.71(3)
